data_7207510
loop_
_publ_author_name
'Holstein, Julian Jacob'
'H\"ubschle, Christian Bertram'
'Dittrich, Birger'

_publ_section_title
;
 Electrostatic properties of nine fluoroquinolone antibiotics derived
 directly from their crystal structure refinements
;
_journal_issue 7
_journal_name_full CrystEngComm
_journal_page_first 2520
_journal_paper_doi 10.1039/c1ce05966a
_journal_volume 14
_journal_year 2012
_chemical_compound_source 'Sigma Aldrich'
_chemical_formula_moiety 'C18 H20 F N3 O4'
_chemical_formula_sum 'C18 H20 F N3 O4'
_chemical_formula_weight 361.37
_chemical_name_common Ofloxcacin
_space_group_IT_number 15
_symmetry_cell_setting monoclinic
_symmetry_space_group_name_Hall '-C 2yc'
_symmetry_space_group_name_H-M 'C 1 2/c 1'
_audit_creation_method SHELXL-97
_cell_angle_alpha 90.00
_cell_angle_beta 104.76(3)
_cell_angle_gamma 90.00
_cell_formula_units_Z 8
_cell_length_a 30.073(6)
_cell_length_b 6.7129(14)
_cell_length_c 16.722(3)
_cell_measurement_reflns_used 84774
_cell_measurement_temperature 100(2)
_cell_measurement_theta_max 25.98
_cell_measurement_theta_min 1.10
_cell_volume 3264.4(12)
_computing_cell_refinement 'Apex2 (Bruker AXS, 2008)'
_computing_data_collection 'Apex2 (Bruker AXS, 2008)'
_computing_molecular_graphics 'MolecoolQt (Huebschle et al, 2011)'
_computing_publication_material 'enCIFer 1.3, CCDC, 2008'
_computing_structure_refinement 'Koritsanszky et al, (2003)'
_computing_structure_solution 'SHELXS-97 (Sheldrick, 2008)'
_diffrn_ambient_temperature 100(2)
_diffrn_measured_fraction_theta_full 0.998
_diffrn_measured_fraction_theta_max 0.998
_diffrn_measurement_device_type 'Bruker Apex 2 Diffractomerter'
_diffrn_measurement_method '\w and \f scans'
_diffrn_orient_matrix_UB_11 -3.4301613e-002
_diffrn_orient_matrix_UB_12 -2.9052752e-003
_diffrn_orient_matrix_UB_13 -1.1675132e-002
_diffrn_orient_matrix_UB_21 -1.7549834e-003
_diffrn_orient_matrix_UB_22 -6.8503007e-002
_diffrn_orient_matrix_UB_23 -5.3823702e-002
_diffrn_orient_matrix_UB_31 1.6624200e-003
_diffrn_orient_matrix_UB_32 -1.3226336e-001
_diffrn_orient_matrix_UB_33 2.8133299e-002
_diffrn_radiation_type AgK\a
_diffrn_radiation_wavelength 0.5608
_diffrn_reflns_av_R_equivalents 0.0000
_diffrn_reflns_av_sigmaI/netI 0.0251
_diffrn_reflns_limit_h_max 45
_diffrn_reflns_limit_h_min -46
_diffrn_reflns_limit_k_max 10
_diffrn_reflns_limit_k_min 0
_diffrn_reflns_limit_l_max 26
_diffrn_reflns_limit_l_min 0
_diffrn_reflns_number 6517
_diffrn_reflns_theta_full 25.98
_diffrn_reflns_theta_max 25.98
_diffrn_reflns_theta_min 1.10
_diffrn_standards_decay_% 0
_diffrn_standards_interval_count 0
_diffrn_standards_interval_time 0
_diffrn_standards_number 0
_exptl_absorpt_coefficient_mu 0.069
_exptl_absorpt_correction_T_max 0.984984
_exptl_absorpt_correction_T_min 0.885852
_exptl_absorpt_correction_type multi-scan
_exptl_absorpt_process_details
;
SADABS version 2008/2, multi-scan. (G. M. Sheldrick, 2008)
;
_exptl_crystal_colour colorless
_exptl_crystal_density_diffrn 1.471
_exptl_crystal_description rectangle
_exptl_crystal_F_000 1520
_exptl_crystal_size_max 0.201
_exptl_crystal_size_mid 0.195
_exptl_crystal_size_min 0.173
_refine_diff_density_max 0.430
_refine_diff_density_min -0.290
_refine_diff_density_rms 0.071
_refine_ls_extinction_method none
_refine_ls_goodness_of_fit_ref 2.7286
_refine_ls_hydrogen_treatment refU
_refine_ls_matrix_type full
_refine_ls_number_parameters 255
_refine_ls_number_reflns 4908
_refine_ls_number_restraints 0
_refine_ls_R_factor_all 0.0701
_refine_ls_R_factor_gt 0.0346
_refine_ls_shift/su_max 0.0000
_refine_ls_structure_factor_coef F
_refine_ls_weighting_details
;
calc w1 = 1/[s^2^(Fo)]
;
_refine_ls_weighting_scheme calc
_refine_ls_wR_factor_ref 0.0344
_reflns_number_gt 4908
_reflns_number_total 6517
_reflns_threshold_expression F>3(\s)F
_cod_data_source_file c1ce05966a.txt
_cod_data_source_block oflox
_cod_original_sg_symbol_H-M 'C 2/c'
_cod_database_code 7207510
_computing_aspherical_atom_model 'Invariomtool (Huebschle et al, 2007)'

loop_
_symmetry_equiv_pos_as_xyz
'x, y, z'
'-x, y, -z+1/2'
'x+1/2, y+1/2, z'
'-x+1/2, y+1/2, -z+1/2'
'-x, -y, -z'
'x, -y, z-1/2'
'-x+1/2, -y+1/2, -z'
'x+1/2, -y+1/2, z-1/2'

loop_
_atom_local_axes_label
_atom_local_axes_atom0
_atom_local_axes_ax1
_atom_local_axes_atom1
_atom_local_axes_atom2
_atom_local_axes_ax2
F(15) C(6) Z F(15) C(5) Y
O(13) C(11) Z O(13) O(12) Y
O(14) C(4) X O(14) C(3) Y
O(12) C(11) X O(12) H(12) Y
O(16) C(8) X O(16) C(17) Y
N(1) C(2) X N(1) C(9) Y
N(20) C(7) X N(20) DUM1 Y
N(23) DUM2 Z N(23) C(26) Y
C(2) N(1) X C(2) C(3) Y
C(9) N(1) X C(9) C(10) Y
C(10) C(5) X C(10) C(9) Y
C(11) O(13) X C(11) O(12) Y
C(3) C(2) X C(3) C(4) Y
C(6) F(15) X C(6) C(5) Y
C(5) C(6) X C(5) C(10) Y
C(7) N(20) X C(7) C(8) Y
C(8) O(16) X C(8) C(7) Y
C(4) O(14) X C(4) C(3) Y
C(24) N(23) X C(24) C(25) Y
C(21) N(20) X C(21) C(22) Y
C(22) N(23) X C(22) C(21) Y
C(18) N(1) X C(18) H(18) Y
C(17) O(16) X C(17) C(18) Y
C(19) C(18) Z C(19) H(19C) X
C(26) N(23) Z C(26) H(26A) Y
C(25) N(20) X C(25) C(24) Y
H(2) C(2) Z H(2) C(3) Y
H(12) O(12) Z H(12) C(11) Y
H(5) C(5) Z H(5) C(6) Y
H(24A) C(24) Z H(24A) N(23) Y
H(24B) C(24) Z H(24B) N(23) Y
H(21A) C(21) Z H(21A) N(20) Y
H(21B) C(21) Z H(21B) N(20) Y
H(22A) C(22) Z H(22A) N(23) Y
H(22B) C(22) Z H(22B) N(23) Y
H(18) C(18) Z H(18) N(1) Y
H(17A) C(17) Z H(17A) O(16) Y
H(17B) C(17) Z H(17B) O(16) Y
H(19A) C(19) Z H(19A) C(18) Y
H(19B) C(19) Z H(19B) C(18) Y
H(19C) C(19) Z H(19C) C(18) Y
H(26A) C(26) Z H(26A) N(23) Y
H(26B) C(26) Z H(26B) N(23) Y
H(26C) C(26) Z H(26C) N(23) Y
H(25A) C(25) Z H(25A) N(20) Y
H(25B) C(25) Z H(25B) N(20) Y

loop_
_atom_rho_multipole_label
_atom_rho_multipole_coeff_Pv
_atom_rho_multipole_coeff_P00
_atom_rho_multipole_coeff_P11
_atom_rho_multipole_coeff_P1-1
_atom_rho_multipole_coeff_P10
_atom_rho_multipole_coeff_P20
_atom_rho_multipole_coeff_P21
_atom_rho_multipole_coeff_P2-1
_atom_rho_multipole_coeff_P22
_atom_rho_multipole_coeff_P2-2
_atom_rho_multipole_coeff_P30
_atom_rho_multipole_coeff_P31
_atom_rho_multipole_coeff_P3-1
_atom_rho_multipole_coeff_P32
_atom_rho_multipole_coeff_P3-2
_atom_rho_multipole_coeff_P33
_atom_rho_multipole_coeff_P3-3
_atom_rho_multipole_coeff_P40
_atom_rho_multipole_coeff_P41
_atom_rho_multipole_coeff_P4-1
_atom_rho_multipole_coeff_P42
_atom_rho_multipole_coeff_P4-2
_atom_rho_multipole_coeff_P43
_atom_rho_multipole_coeff_P4-3
_atom_rho_multipole_coeff_P44
_atom_rho_multipole_coeff_P4-4
_atom_rho_multipole_kappa_prime
_atom_rho_multipole_kappa_dprime0
_atom_rho_multipole_kappa_dprime1
_atom_rho_multipole_kappa_dprime2
_atom_rho_multipole_kappa_dprime3
_atom_rho_multipole_kappa_dprime4
F(15) 7.09 0.00 0.00 0.00 -0.07 -0.11 0.00 0.00 0.00 0.00 0.03 0.00 0.00 0.00 0.00 0.00 0.00 0.00 0.00 0.00 0.00 0.00 0.00 0.00 0.00 0.00 1.00 1.01 1.00 1.00 1.00 1.00
O(13) 6.10 0.00 0.00 0.00 -0.08 0.03 0.00 0.00 -0.17 0.00 0.03 0.00 0.00 0.02 0.00 0.00 0.00 -0.01 0.00 0.00 0.01 0.00 0.00 0.00 0.00 0.00 1.00 1.01 1.00 1.00 1.00 1.00
O(14) 6.15 0.00 -0.08 0.00 0.00 -0.11 0.00 0.00 -0.07 0.00 0.00 -0.01 0.00 0.00 0.00 0.04 0.00 -0.01 0.00 0.00 0.00 0.00 0.00 0.00 0.00 0.00 1.00 1.01 1.00 1.00 1.00 1.00
O(12) 6.00 0.00 -0.06 -0.11 0.00 0.12 0.00 0.00 -0.03 0.05 0.00 -0.02 -0.03 0.00 0.00 0.07 -0.02 0.01 0.00 0.00 0.01 0.00 0.00 0.00 0.01 0.02 1.01 1.14 1.20 1.20 1.20 1.20
O(16) 6.15 0.00 -0.05 -0.10 0.00 0.08 0.00 0.00 -0.03 0.06 0.00 -0.01 -0.02 0.00 0.00 0.07 -0.01 0.00 0.00 0.00 0.00 0.00 0.00 0.00 0.01 0.00 1.00 1.09 1.20 1.20 1.20 1.20
N(1) 5.09 0.00 0.01 0.01 0.00 0.03 0.00 0.00 0.01 -0.01 0.00 0.01 0.01 0.00 0.00 0.17 0.01 0.01 0.00 0.00 0.00 0.00 0.00 0.00 0.01 0.02 1.01 1.11 1.20 1.20 1.20 1.20
N(20) 5.13 0.00 0.01 -0.04 0.00 -0.06 0.00 0.00 -0.07 0.02 0.00 -0.16 0.04 0.00 0.00 0.04 0.02 0.01 0.00 0.00 0.00 -0.02 0.00 0.00 0.01 0.01 1.00 1.18 1.20 1.20 1.20 1.20
N(23) 5.15 0.00 0.00 0.00 -0.10 0.12 0.00 0.00 0.00 0.00 -0.08 0.00 0.00 0.00 0.00 0.00 -0.14 -0.01 0.00 0.00 0.00 0.00 0.00 -0.05 0.00 0.00 1.00 1.12 1.20 1.20 1.20 1.20
C(2) 3.95 0.00 -0.05 0.04 0.00 -0.16 0.00 0.00 -0.05 -0.06 0.00 -0.03 0.04 0.00 0.00 0.24 0.04 0.02 0.00 0.00 0.00 -0.02 0.00 0.00 0.02 -0.02 1.02 1.14 1.20 1.20 1.20 1.20
C(9) 3.99 0.00 -0.05 -0.02 0.00 -0.14 0.00 0.00 -0.04 0.00 0.00 -0.03 0.00 0.00 0.00 0.24 0.02 0.02 0.00 0.00 0.00 0.01 0.00 0.00 0.01 0.00 1.02 1.12 1.20 1.20 1.20 1.20
C(10) 4.05 0.00 0.02 0.00 0.00 -0.15 0.00 0.00 0.02 0.00 0.00 0.01 0.01 0.00 0.00 0.22 0.00 0.02 0.00 0.00 0.01 -0.01 0.00 0.00 0.01 0.01 1.02 1.00 1.00 1.00 1.00 1.00
C(11) 4.05 0.00 0.09 -0.04 0.00 -0.25 0.00 0.00 0.09 0.05 0.00 0.02 -0.02 0.00 0.00 0.32 -0.02 0.01 0.00 0.00 0.01 0.01 0.00 0.00 -0.06 0.02 1.01 1.00 1.00 1.00 1.00 1.00
C(3) 4.08 0.00 0.02 0.01 0.00 -0.14 0.00 0.00 0.02 0.00 0.00 0.04 0.01 0.00 0.00 0.23 0.00 0.02 0.00 0.00 0.01 0.01 0.00 0.00 0.00 0.00 1.02 1.00 1.00 1.00 1.00 1.00
C(6) 4.06 0.00 -0.11 0.03 0.00 -0.11 0.00 0.00 -0.13 -0.03 0.00 -0.07 0.02 0.00 0.00 0.28 0.01 0.03 0.00 0.00 -0.03 -0.01 0.00 0.00 0.04 0.00 1.01 1.00 1.00 1.00 1.00 1.00
C(5) 3.94 0.00 0.02 0.02 0.00 -0.15 0.00 0.00 0.00 -0.01 0.00 0.01 0.03 0.00 0.00 0.22 -0.01 0.03 0.00 0.00 0.00 0.00 0.00 0.00 0.01 -0.01 1.02 1.00 1.00 1.00 1.00 1.00
C(7) 4.00 0.00 -0.05 0.02 0.00 -0.10 0.00 0.00 -0.04 -0.01 0.00 -0.05 0.01 0.00 0.00 0.24 -0.03 0.03 0.00 0.00 -0.01 -0.01 0.00 0.00 0.00 0.02 1.02 1.00 1.00 1.00 1.00 1.00
C(8) 4.06 0.00 -0.07 0.00 0.00 -0.11 0.00 0.00 -0.07 0.00 0.00 -0.07 0.00 0.00 0.00 0.27 0.02 0.03 0.00 0.00 -0.01 0.00 0.00 0.00 0.02 -0.01 1.01 1.00 1.00 1.00 1.00 1.00
C(4) 3.98 0.00 0.06 0.00 0.00 -0.24 0.00 0.00 0.07 0.00 0.00 0.01 0.00 0.00 0.00 0.28 0.00 0.01 0.00 0.00 0.02 0.00 0.00 0.00 -0.02 0.00 1.02 1.00 1.00 1.00 1.00 1.00
C(24) 3.87 0.00 -0.02 0.01 0.00 0.02 0.00 0.00 -0.03 -0.01 0.00 -0.13 -0.17 0.00 0.00 0.18 -0.04 0.01 0.00 0.00 -0.03 0.07 0.00 0.00 0.03 0.02 1.01 1.00 1.00 1.00 1.00 1.00
C(21) 3.87 0.00 -0.02 0.01 0.00 0.02 0.00 0.00 -0.03 -0.01 0.00 -0.13 -0.17 0.00 0.00 0.18 -0.04 0.01 0.00 0.00 -0.03 0.07 0.00 0.00 0.03 0.02 1.01 1.00 1.00 1.00 1.00 1.00
C(22) 3.87 0.00 -0.02 0.01 0.00 0.02 0.00 0.00 -0.03 -0.01 0.00 -0.13 -0.17 0.00 0.00 0.18 -0.04 0.01 0.00 0.00 -0.03 0.07 0.00 0.00 0.03 0.02 1.01 1.00 1.00 1.00 1.00 1.00
C(18) 3.95 0.00 -0.05 0.01 0.00 0.02 0.00 0.00 -0.09 -0.01 0.00 -0.15 -0.19 0.00 0.00 0.16 -0.08 0.03 0.00 0.00 -0.03 0.06 0.00 0.00 0.05 0.02 1.01 1.00 1.00 1.00 1.00 1.00
C(17) 3.92 0.00 -0.05 0.00 0.00 0.03 0.00 0.00 -0.07 0.00 0.00 -0.16 -0.19 0.00 0.00 0.19 -0.06 0.01 0.00 0.00 -0.04 0.08 0.00 0.00 0.05 0.01 1.01 1.00 1.00 1.00 1.00 0.00
C(19) 4.00 0.00 0.00 0.00 -0.01 -0.01 0.00 0.00 0.00 0.00 0.23 0.00 0.00 0.00 0.00 0.19 0.00 0.03 0.00 0.00 0.00 0.00 -0.09 0.00 0.00 0.00 1.01 1.00 1.00 1.00 1.00 0.00
C(26) 3.82 0.00 0.00 0.00 -0.02 -0.04 0.00 0.00 0.00 0.00 0.24 0.00 0.00 0.00 0.00 0.01 -0.17 0.04 0.00 0.00 0.00 0.00 -0.01 0.07 0.00 0.00 1.01 1.00 1.00 1.00 1.00 1.000000(0)
C(25) 3.87 0.00 -0.02 0.01 0.00 0.02 0.00 0.00 -0.03 -0.01 0.00 -0.13 -0.17 0.00 0.00 0.18 -0.04 0.01 0.00 0.00 -0.03 0.07 0.00 0.00 0.03 0.02 1.01 1.00 1.00 1.00 1.00 1.00
H(2) 0.96 0.00 0.00 0.00 0.15 0.06 0.00 0.00 0.00 0.00 0.01 0.00 0.00 0.00 0.00 0.00 0.00 0.00 0.00 0.00 0.00 0.00 0.00 0.00 0.00 0.00 1.14 1.20 1.20 1.20 1.20 1.200000(0)
H(12) 1.00 0.00 0.00 0.00 0.23 0.12 0.00 0.00 0.00 0.00 0.02 0.00 0.00 0.00 0.00 0.00 0.00 -0.02 0.00 0.00 0.00 0.00 0.00 0.00 0.00 0.00 1.09 1.20 1.20 1.20 1.20 1.200000(0)
H(5) 0.96 0.00 0.00 0.00 0.15 0.06 0.00 0.00 0.00 0.00 0.01 0.00 0.00 0.00 0.00 0.00 0.00 0.00 0.00 0.00 0.00 0.00 0.00 0.00 0.00 0.00 1.14 1.20 1.20 1.20 1.20 1.200000(0)
H(24A) 1.02 0.00 0.00 0.00 0.15 0.08 0.00 0.00 0.00 0.00 0.03 0.00 0.00 0.00 0.00 0.00 0.00 0.01 0.00 0.00 0.00 0.00 0.00 0.00 0.00 0.00 1.11 1.20 1.20 1.20 1.20 1.200000(0)
H(24B) 1.02 0.00 0.00 0.00 0.15 0.08 0.00 0.00 0.00 0.00 0.03 0.00 0.00 0.00 0.00 0.00 0.00 0.01 0.00 0.00 0.00 0.00 0.00 0.00 0.00 0.00 1.11 1.20 1.20 1.20 1.20 1.200000(0)
H(21A) 1.02 0.00 0.00 0.00 0.15 0.08 0.00 0.00 0.00 0.00 0.03 0.00 0.00 0.00 0.00 0.00 0.00 0.01 0.00 0.00 0.00 0.00 0.00 0.00 0.00 0.00 1.11 1.20 1.20 1.20 1.20 1.200000(0)
H(21B) 1.02 0.00 0.00 0.00 0.15 0.08 0.00 0.00 0.00 0.00 0.03 0.00 0.00 0.00 0.00 0.00 0.00 0.01 0.00 0.00 0.00 0.00 0.00 0.00 0.00 0.00 1.11 1.20 1.20 1.20 1.20 1.200000(0)
H(22A) 1.02 0.00 0.00 0.00 0.15 0.08 0.00 0.00 0.00 0.00 0.03 0.00 0.00 0.00 0.00 0.00 0.00 0.01 0.00 0.00 0.00 0.00 0.00 0.00 0.00 0.00 1.11 1.20 1.20 1.20 1.20 1.200000(0)
H(22B) 1.02 0.00 0.00 0.00 0.15 0.08 0.00 0.00 0.00 0.00 0.03 0.00 0.00 0.00 0.00 0.00 0.00 0.01 0.00 0.00 0.00 0.00 0.00 0.00 0.00 0.00 1.11 1.20 1.20 1.20 1.20 1.200000(0)
H(18) 0.86 0.00 0.00 0.00 0.15 0.08 0.00 0.00 0.00 0.00 0.03 0.00 0.00 0.00 0.00 0.00 0.00 -0.02 0.00 0.00 0.00 0.00 0.00 0.00 0.00 0.00 1.18 1.20 1.20 1.20 1.20 1.200000(0)
H(17A) 0.99 0.00 0.00 0.00 0.14 0.07 0.00 0.00 0.00 0.00 0.02 0.00 0.00 0.00 0.00 0.00 0.00 0.01 0.00 0.00 0.00 0.00 0.00 0.00 0.00 0.00 1.12 1.20 1.20 1.20 1.20 1.200000(0)
H(17B) 0.99 0.00 0.00 0.00 0.14 0.07 0.00 0.00 0.00 0.00 0.02 0.00 0.00 0.00 0.00 0.00 0.00 0.01 0.00 0.00 0.00 0.00 0.00 0.00 0.00 0.00 1.12 1.20 1.20 1.20 1.20 1.200000(0)
H(19A) 0.95 0.00 0.00 0.00 0.13 0.05 0.00 0.00 0.00 0.00 0.01 0.00 0.00 0.00 0.00 0.00 0.00 0.00 0.00 0.00 0.00 0.00 0.00 0.00 0.00 0.00 1.14 1.20 1.20 1.20 1.20 1.200000(0)
H(19B) 0.95 0.00 0.00 0.00 0.13 0.05 0.00 0.00 0.00 0.00 0.01 0.00 0.00 0.00 0.00 0.00 0.00 0.00 0.00 0.00 0.00 0.00 0.00 0.00 0.00 0.00 1.14 1.20 1.20 1.20 1.20 1.200000(0)
H(19C) 0.95 0.00 0.00 0.00 0.13 0.05 0.00 0.00 0.00 0.00 0.01 0.00 0.00 0.00 0.00 0.00 0.00 0.00 0.00 0.00 0.00 0.00 0.00 0.00 0.00 0.00 1.14 1.20 1.20 1.20 1.20 1.200000(0)
H(26A) 1.01 0.00 0.00 0.00 0.15 0.07 0.00 0.00 0.00 0.00 0.03 0.00 0.00 0.00 0.00 0.00 0.00 0.02 0.00 0.00 0.00 0.00 0.00 0.00 0.00 0.00 1.12 1.20 1.20 1.20 1.20 1.200000(0)
H(26B) 1.01 0.00 0.00 0.00 0.15 0.07 0.00 0.00 0.00 0.00 0.03 0.00 0.00 0.00 0.00 0.00 0.00 0.02 0.00 0.00 0.00 0.00 0.00 0.00 0.00 0.00 1.12 1.20 1.20 1.20 1.20 1.200000(0)
H(26C) 1.01 0.00 0.00 0.00 0.15 0.07 0.00 0.00 0.00 0.00 0.03 0.00 0.00 0.00 0.00 0.00 0.00 0.02 0.00 0.00 0.00 0.00 0.00 0.00 0.00 0.00 1.12 1.20 1.20 1.20 1.20 1.200000(0)
H(25A) 1.02 0.00 0.00 0.00 0.15 0.08 0.00 0.00 0.00 0.00 0.03 0.00 0.00 0.00 0.00 0.00 0.00 0.01 0.00 0.00 0.00 0.00 0.00 0.00 0.00 0.00 1.11 1.20 1.20 1.20 1.20 1.200000(0)
H(25B) 1.02 0.00 0.00 0.00 0.15 0.08 0.00 0.00 0.00 0.00 0.03 0.00 0.00 0.00 0.00 0.00 0.00 0.01 0.00 0.00 0.00 0.00 0.00 0.00 0.00 0.00 1.11 1.20 1.20 1.20 1.20 1.200000(0)

loop_
_atom_site_aniso_label
_atom_site_aniso_U_11
_atom_site_aniso_U_22
_atom_site_aniso_U_33
_atom_site_aniso_U_12
_atom_site_aniso_U_13
_atom_site_aniso_U_23
F(15) 0.0181(3) 0.0279(3) 0.0084(3) 0.0042(2) 0.0043(2) 0.0002(2)
O(13) 0.0190(4) 0.0305(4) 0.0098(3) 0.0027(3) -0.0011(3) -0.0007(3)
O(14) 0.0110(3) 0.0212(4) 0.0132(3) 0.0022(3) 0.0036(3) 0.0000(3)
O(12) 0.0134(3) 0.0192(4) 0.0173(4) 0.0002(3) 0.0004(3) -0.0001(3)
O(16) 0.0130(3) 0.0274(4) 0.0107(3) 0.0036(3) 0.0044(3) 0.0029(3)
N(1) 0.0127(4) 0.0141(4) 0.0093(4) -0.0002(3) 0.0034(3) 0.0001(3)
N(20) 0.0123(4) 0.0176(4) 0.0111(4) 0.0006(3) 0.0014(3) -0.0002(3)
N(23) 0.0145(4) 0.0274(5) 0.0118(4) -0.0002(3) 0.0004(3) -0.0004(3)
C(2) 0.0135(5) 0.0151(4) 0.0094(4) 0.0006(4) 0.0024(4) -0.0003(3)
C(9) 0.0114(4) 0.0128(4) 0.0083(4) 0.0012(3) 0.0024(3) 0.0007(3)
C(10) 0.0111(4) 0.0124(4) 0.0090(4) 0.0003(3) 0.0026(3) -0.0001(3)
C(11) 0.0140(5) 0.0158(4) 0.0115(5) -0.0006(4) -0.0011(4) 0.0001(4)
C(3) 0.0114(4) 0.0140(4) 0.0103(4) 0.0003(3) 0.0015(4) -0.0005(3)
C(6) 0.0131(5) 0.0159(5) 0.0092(4) 0.0011(4) 0.0033(4) 0.0000(3)
C(5) 0.0121(4) 0.0164(5) 0.0093(4) 0.0017(3) 0.0038(4) 0.0001(3)
C(7) 0.0125(4) 0.0146(4) 0.0093(4) 0.0011(3) 0.0031(4) 0.0005(3)
C(8) 0.0120(4) 0.0164(5) 0.0094(4) 0.0015(3) 0.0022(4) 0.0013(3)
C(4) 0.0111(4) 0.0126(4) 0.0108(4) 0.0002(3) 0.0024(4) -0.0004(3)
C(24) 0.0182(5) 0.0233(5) 0.0129(5) -0.0005(4) 0.0006(4) -0.0032(4)
C(21) 0.0150(5) 0.0211(5) 0.0146(5) 0.0041(4) -0.0014(4) -0.0032(4)
C(22) 0.0150(5) 0.0217(5) 0.0135(5) 0.0020(4) 0.0018(4) 0.0020(4)
C(18) 0.0137(5) 0.0173(5) 0.0096(4) 0.0009(4) 0.0042(4) -0.0002(3)
C(17) 0.0171(5) 0.0198(5) 0.0131(5) 0.0046(4) 0.0068(4) 0.0018(4)
C(19) 0.0167(5) 0.0200(5) 0.0162(5) -0.0007(4) 0.0061(4) 0.0022(4)
C(26) 0.0213(6) 0.0408(7) 0.0149(5) 0.0031(5) -0.0046(4) -0.0019(5)
C(25) 0.0175(5) 0.0186(5) 0.0125(5) -0.0005(4) 0.0016(4) -0.0004(4)

loop_
_atom_site_label
_atom_site_fract_x
_atom_site_fract_y
_atom_site_fract_z
_atom_site_occupancy
_atom_site_U_iso_or_equiv
F(15) 0.57000(2) 0.70234(9) 0.77745(3) 1.0000 0.018
O(13) 0.43781(2) 0.80406(11) 0.27087(4) 1.0000 0.021
O(14) 0.44421(2) 0.81571(10) 0.51922(4) 1.0000 0.015
O(12) 0.40215(2) 0.86058(10) 0.36986(4) 1.0000 0.017
O(16) 0.64410(2) 0.61239(10) 0.56281(4) 1.0000 0.017
N(1) 0.56130(3) 0.69617(11) 0.44551(5) 1.0000 0.012
N(20) 0.64895(3) 0.62324(12) 0.73580(5) 1.0000 0.014
N(23) 0.74063(3) 0.61574(13) 0.83635(5) 1.0000 0.018
C(2) 0.52195(3) 0.73651(13) 0.38961(6) 1.0000 0.013
C(9) 0.56290(3) 0.68881(13) 0.52946(5) 1.0000 0.011
C(10) 0.52331(3) 0.73045(13) 0.55630(5) 1.0000 0.011
C(11) 0.43894(3) 0.81300(13) 0.34411(6) 1.0000 0.014
C(3) 0.48111(3) 0.77215(13) 0.41108(5) 1.0000 0.012
C(6) 0.56739(3) 0.69671(13) 0.69606(5) 1.0000 0.013
C(5) 0.52576(3) 0.73363(13) 0.64135(5) 1.0000 0.013
C(7) 0.60822(3) 0.65218(13) 0.67263(6) 1.0000 0.012
C(8) 0.60513(3) 0.64779(13) 0.58767(6) 1.0000 0.013
C(4) 0.48013(3) 0.77500(13) 0.49617(6) 1.0000 0.012
C(24) 0.70899(3) 0.77311(15) 0.84577(6) 1.0000 0.019
C(21) 0.68104(3) 0.46711(15) 0.72537(6) 1.0000 0.018
C(22) 0.71538(3) 0.43305(15) 0.80807(6) 1.0000 0.017
C(18) 0.60487(3) 0.68245(14) 0.42008(6) 1.0000 0.014
C(17) 0.63567(3) 0.53950(15) 0.47944(6) 1.0000 0.017
C(19) 0.62600(3) 0.88897(14) 0.41986(6) 1.0000 0.018
C(26) 0.77563(4) 0.58355(18) 0.91323(6) 1.0000 0.027
C(25) 0.67268(3) 0.81046(14) 0.76529(6) 1.0000 0.017
H(2) 0.52468(3) 0.74323(13) 0.32637(6) 1.0000 0.023(3)
H(12) 0.41220(2) 0.85631(10) 0.42917(4) 1.0000 0.041(4)
H(5) 0.49596(3) 0.76419(13) 0.66449(5) 1.0000 0.025(3)
H(24A) 0.69150(3) 0.73400(15) 0.89389(6) 1.0000 0.034(3)
H(24B) 0.72792(3) 0.91319(15) 0.86313(6) 1.0000 0.039(4)
H(21A) 0.66177(3) 0.32890(15) 0.70554(6) 1.0000 0.035(3)
H(21B) 0.70095(3) 0.50411(15) 0.68062(6) 1.0000 0.033(3)
H(22A) 0.73996(3) 0.31603(15) 0.80233(6) 1.0000 0.029(3)
H(22B) 0.69625(3) 0.37830(15) 0.85158(6) 1.0000 0.040(4)
H(18) 0.59616(3) 0.61600(14) 0.35877(6) 1.0000 0.022(3)
H(17A) 0.66970(3) 0.53058(15) 0.46704(6) 1.0000 0.029(3)
H(17B) 0.61951(3) 0.39198(15) 0.47320(6) 1.0000 0.025(3)
H(19A) 0.63327(3) 0.95483(14) 0.48151(6) 1.0000 0.037(4)
H(19B) 0.65757(3) 0.87649(14) 0.39940(6) 1.0000 0.031(3)
H(19C) 0.60240(3) 0.98681(14) 0.37691(6) 1.0000 0.038(4)
H(26A) 0.79979(4) 0.46664(18) 0.90585(6) 1.0000 0.043(4)
H(26B) 0.79526(4) 0.72116(18) 0.93174(6) 1.0000 0.049(4)
H(26C) 0.76102(4) 0.53085(18) 0.96323(6) 1.0000 0.042(4)
H(25A) 0.68928(3) 0.87221(14) 0.71928(6) 1.0000 0.038(4)
H(25B) 0.64772(3) 0.92030(14) 0.77609(6) 1.0000 0.028(3)

loop_
_atom_type_symbol
_atom_type_description
_atom_type_scat_dispersion_real
_atom_type_scat_dispersion_imag
_atom_type_scat_source
C C 0.0033 0.0016 'Invariom modelling (Acta Cryst. A61, 314--320)'
H H 0.0000 0.0000 'Invariom modelling (Acta Cryst. A61, 314--320)'
N N 0.0061 0.0033 'Invariom modelling (Acta Cryst. A61, 314--320)'
O O 0.0106 0.0060 'Invariom modelling (Acta Cryst. A61, 314--320)'
F F 0.0171 0.0103 'Invariom modelling (Acta Cryst. A61, 314--320)'

loop_
_geom_angle_atom_site_label_1
_geom_angle_atom_site_label_2
_geom_angle_atom_site_label_3
_geom_angle
_geom_angle_site_symmetry_1
_geom_angle_site_symmetry_2
_geom_angle_site_symmetry_3
_geom_angle_publ_flag
C(11) O(12) H(12) 105.03(5) 1_555 1_555 1_555 yes
C(2) N(1) C(9) 120.64(8) 1_555 1_555 1_555 yes
C(7) N(20) C(21) 118.79(7) 1_555 1_555 1_555 yes
C(7) N(20) C(25) 112.86(7) 1_555 1_555 1_555 yes
C(21) N(20) C(25) 111.98(7) 1_555 1_555 1_555 yes
C(24) N(23) C(22) 110.18(8) 1_555 1_555 1_555 yes
C(24) N(23) C(26) 110.95(8) 1_555 1_555 1_555 yes
C(22) N(23) C(26) 111.21(8) 1_555 1_555 1_555 yes
N(1) C(2) C(3) 122.65(8) 1_555 1_555 1_555 yes
N(1) C(2) H(2) 114.73(5) 1_555 1_555 1_555 yes
C(3) C(2) H(2) 122.60(5) 1_555 1_555 1_555 yes
N(1) C(9) C(10) 120.05(8) 1_555 1_555 1_555 yes
N(1) C(9) C(8) 119.61(8) 1_555 1_555 1_555 yes
C(10) C(9) C(8) 120.28(8) 1_555 1_555 1_555 yes
C(9) C(10) C(5) 119.77(8) 1_555 1_555 1_555 yes
C(9) C(10) C(4) 120.00(8) 1_555 1_555 1_555 yes
C(5) C(10) C(4) 120.21(8) 1_555 1_555 1_555 yes
O(13) C(11) O(12) 121.81(9) 1_555 1_555 1_555 yes
O(13) C(11) C(3) 123.23(9) 1_555 1_555 1_555 yes
O(12) C(11) C(3) 114.97(8) 1_555 1_555 1_555 yes
C(2) C(3) C(11) 118.60(8) 1_555 1_555 1_555 yes
C(2) C(3) C(4) 120.27(8) 1_555 1_555 1_555 yes
C(11) C(3) C(4) 121.10(8) 1_555 1_555 1_555 yes
F(15) C(6) C(5) 118.58(8) 1_555 1_555 1_555 yes
F(15) C(6) C(7) 117.14(8) 1_555 1_555 1_555 yes
C(5) C(6) C(7) 124.28(8) 1_555 1_555 1_555 yes
C(10) C(5) C(6) 118.42(8) 1_555 1_555 1_555 yes
C(10) C(5) H(5) 122.00(5) 1_555 1_555 1_555 yes
C(6) C(5) H(5) 119.59(5) 1_555 1_555 1_555 yes
N(20) C(7) C(6) 118.11(8) 1_555 1_555 1_555 yes
N(20) C(7) C(8) 125.21(8) 1_555 1_555 1_555 yes
C(6) C(7) C(8) 116.63(8) 1_555 1_555 1_555 yes
O(16) C(8) C(9) 121.02(8) 1_555 1_555 1_555 yes
O(16) C(8) C(7) 118.30(8) 1_555 1_555 1_555 yes
C(9) C(8) C(7) 120.61(8) 1_555 1_555 1_555 yes
O(14) C(4) C(10) 120.93(8) 1_555 1_555 1_555 yes
O(14) C(4) C(3) 122.75(8) 1_555 1_555 1_555 yes
C(10) C(4) C(3) 116.31(8) 1_555 1_555 1_555 yes
N(23) C(24) C(25) 111.41(8) 1_555 1_555 1_555 yes
N(23) C(24) H(24A) 110.69(5) 1_555 1_555 1_555 yes
N(23) C(24) H(24B) 109.89(5) 1_555 1_555 1_555 yes
C(25) C(24) H(24A) 108.50(5) 1_555 1_555 1_555 yes
C(25) C(24) H(24B) 107.41(5) 1_555 1_555 1_555 yes
H(24A) C(24) H(24B) 108.85(11) 1_555 1_555 1_555 yes
N(20) C(21) C(22) 108.38(8) 1_555 1_555 1_555 yes
N(20) C(21) H(21A) 109.10(5) 1_555 1_555 1_555 yes
N(20) C(21) H(21B) 114.13(5) 1_555 1_555 1_555 yes
C(22) C(21) H(21A) 109.38(5) 1_555 1_555 1_555 yes
C(22) C(21) H(21B) 106.98(5) 1_555 1_555 1_555 yes
H(21A) C(21) H(21B) 108.77(11) 1_555 1_555 1_555 yes
N(23) C(22) C(21) 110.27(8) 1_555 1_555 1_555 yes
N(23) C(22) H(22A) 108.89(5) 1_555 1_555 1_555 yes
N(23) C(22) H(22B) 112.58(5) 1_555 1_555 1_555 yes
C(21) C(22) H(22A) 110.15(5) 1_555 1_555 1_555 yes
C(21) C(22) H(22B) 107.69(5) 1_555 1_555 1_555 yes
H(22A) C(22) H(22B) 107.20(11) 1_555 1_555 1_555 yes
C(17) C(18) C(19) 113.06(8) 1_555 1_555 1_555 yes
C(17) C(18) H(18) 108.56(5) 1_555 1_555 1_555 yes
C(19) C(18) H(18) 111.79(5) 1_555 1_555 1_555 yes
C(18) C(17) H(17A) 110.79(5) 1_555 1_555 1_555 yes
C(18) C(17) H(17B) 109.12(5) 1_555 1_555 1_555 yes
H(17A) C(17) H(17B) 110.20(11) 1_555 1_555 1_555 yes
C(18) C(19) H(19A) 110.45(5) 1_555 1_555 1_555 yes
C(18) C(19) H(19B) 109.09(5) 1_555 1_555 1_555 yes
C(18) C(19) H(19C) 110.32(5) 1_555 1_555 1_555 yes
H(19A) C(19) H(19B) 110.25(11) 1_555 1_555 1_555 yes
H(19A) C(19) H(19C) 108.55(11) 1_555 1_555 1_555 yes
H(19B) C(19) H(19C) 108.15(11) 1_555 1_555 1_555 yes
N(23) C(26) H(26A) 110.94(6) 1_555 1_555 1_555 yes
N(23) C(26) H(26B) 109.89(6) 1_555 1_555 1_555 yes
N(23) C(26) H(26C) 112.39(6) 1_555 1_555 1_555 yes
H(26A) C(26) H(26B) 108.04(14) 1_555 1_555 1_555 yes
H(26A) C(26) H(26C) 105.07(13) 1_555 1_555 1_555 yes
H(26B) C(26) H(26C) 110.33(12) 1_555 1_555 1_555 yes
N(20) C(25) C(24) 109.51(8) 1_555 1_555 1_555 yes
N(20) C(25) H(25A) 110.88(5) 1_555 1_555 1_555 yes
N(20) C(25) H(25B) 109.63(5) 1_555 1_555 1_555 yes
C(24) C(25) H(25A) 109.22(5) 1_555 1_555 1_555 yes
C(24) C(25) H(25B) 109.33(5) 1_555 1_555 1_555 yes
H(25A) C(25) H(25B) 108.23(11) 1_555 1_555 1_555 yes

loop_
_geom_bond_atom_site_label_1
_geom_bond_atom_site_label_2
_geom_bond_distance
_geom_bond_site_symmetry_1
_geom_bond_site_symmetry_2
_geom_bond_publ_flag
F(15) C(6) 1.3437(10) 1_555 1_555 yes
O(13) C(11) 1.2180(11) 1_555 1_555 yes
O(14) C(4) 1.2658(10) 1_555 1_555 yes
O(12) C(11) 1.3245(11) 1_555 1_555 yes
O(12) H(12) 0.9608(9) 1_555 1_555 yes
O(16) C(8) 1.3605(10) 1_555 1_555 yes
N(1) C(2) 1.3355(11) 1_555 1_555 yes
N(1) C(9) 1.3931(11) 1_555 1_555 yes
N(20) C(7) 1.4125(11) 1_555 1_555 yes
N(20) C(21) 1.4648(12) 1_555 1_555 yes
N(20) C(25) 1.4672(12) 1_555 1_555 yes
N(23) C(24) 1.4569(12) 1_555 1_555 yes
N(23) C(22) 1.4563(12) 1_555 1_555 yes
N(23) C(26) 1.4553(12) 1_555 1_555 yes
C(2) C(3) 1.3855(12) 1_555 1_555 yes
C(2) H(2) 1.0822(14) 1_555 1_555 yes
C(9) C(10) 1.4033(12) 1_555 1_555 yes
C(9) C(8) 1.4166(12) 1_555 1_555 yes
C(10) C(5) 1.4054(12) 1_555 1_555 yes
C(10) C(4) 1.4564(12) 1_555 1_555 yes
C(11) C(3) 1.4878(12) 1_555 1_555 yes
C(3) C(4) 1.4308(12) 1_555 1_555 yes
C(6) C(5) 1.3719(12) 1_555 1_555 yes
C(6) C(7) 1.4127(12) 1_555 1_555 yes
C(5) H(5) 1.0822(14) 1_555 1_555 yes
C(7) C(8) 1.4001(12) 1_555 1_555 yes
C(24) C(25) 1.5225(13) 1_555 1_555 yes
C(24) H(24A) 1.0993(14) 1_555 1_555 yes
C(24) H(24B) 1.0993(14) 1_555 1_555 yes
C(21) C(22) 1.5178(13) 1_555 1_555 yes
C(21) H(21A) 1.0993(14) 1_555 1_555 yes
C(21) H(21B) 1.0993(14) 1_555 1_555 yes
C(22) H(22A) 1.0993(14) 1_555 1_555 yes
C(22) H(22B) 1.0993(14) 1_555 1_555 yes
C(18) C(17) 1.5152(13) 1_555 1_555 yes
C(18) C(19) 1.5254(13) 1_555 1_555 yes
C(18) H(18) 1.0871(14) 1_555 1_555 yes
C(17) H(17A) 1.0963(14) 1_555 1_555 yes
C(17) H(17B) 1.0963(14) 1_555 1_555 yes
C(19) H(19A) 1.0914(14) 1_555 1_555 yes
C(19) H(19B) 1.0914(14) 1_555 1_555 yes
C(19) H(19C) 1.0914(14) 1_555 1_555 yes
C(26) H(26A) 1.0975(17) 1_555 1_555 yes
C(26) H(26B) 1.0975(17) 1_555 1_555 yes
C(26) H(26C) 1.0975(16) 1_555 1_555 yes
C(25) H(25A) 1.0993(14) 1_555 1_555 yes
C(25) H(25B) 1.0993(14) 1_555 1_555 yes
